data_7027353
loop_
_publ_author_name
'Chew, Kong Chin'
'Clegg, William'
'Coles, Martyn P.'
'Elsegood, Mark R. J.'
'Gibson, Vernon C.'
'White, Andrew J. P.'
'Williams, David J.'

_publ_section_title
;
 Synthesis and characterisation of 2,6-diisopropylphenylimido complexes of
 chromium in oxidation states IV--VI
;
_journal_issue 15
_journal_name_full 'Journal of the Chemical Society, Dalton Transactions'
_journal_page_first 2633
_journal_paper_doi 10.1039/a901790i
_journal_year 1999
_chemical_formula_sum 'C29 H39 Cl2 Cr N3'
_chemical_formula_weight 552.53
_chemical_name_systematic
;
 ?
;
_space_group_IT_number 14
_symmetry_cell_setting monoclinic
_symmetry_space_group_name_Hall '-P 2ybc'
_symmetry_space_group_name_H-M 'P 1 21/c 1'
_atom_sites_solution_hydrogens geom
_atom_sites_solution_primary direct
_atom_sites_solution_secondary difmap
_audit_creation_method SHELXL
_cell_angle_alpha 90.00
_cell_angle_beta 98.45(3)
_cell_angle_gamma 90.00
_cell_formula_units_Z 4
_cell_length_a 10.465(3)
_cell_length_b 8.896(2)
_cell_length_c 31.961(8)
_cell_measurement_reflns_used 32
_cell_measurement_temperature 160(2)
_cell_measurement_theta_max 12.45
_cell_measurement_theta_min 10.14
_cell_volume 2943.2(13)
_computing_cell_refinement 'Stoe DIF4'
_computing_data_collection 'Stoe DIF4'
_computing_data_reduction 'local programs'
_computing_molecular_graphics SHELXTL/PC
_computing_publication_material 'SHELXL-93 and local programs'
_computing_structure_refinement SHELXL-93
_computing_structure_solution SHELXTL/PC
_diffrn_ambient_temperature 160(2)
_diffrn_measurement_device 'Stoe-Siemens diffractometer'
_diffrn_measurement_method '\w/\q scans with on-line profile fitting'
_diffrn_radiation_monochromator graphite
_diffrn_radiation_source 'fine-focus sealed tube'
_diffrn_radiation_type MoK\a
_diffrn_radiation_wavelength 0.71073
_diffrn_reflns_av_R_equivalents 0.0251
_diffrn_reflns_av_sigmaI/netI 0.0491
_diffrn_reflns_limit_h_max 2
_diffrn_reflns_limit_h_min -12
_diffrn_reflns_limit_k_max 10
_diffrn_reflns_limit_k_min -10
_diffrn_reflns_limit_l_max 37
_diffrn_reflns_limit_l_min -37
_diffrn_reflns_number 6497
_diffrn_reflns_theta_max 25.03
_diffrn_reflns_theta_min 2.51
_diffrn_standards_decay_% 1.8
_diffrn_standards_interval_time 60
_diffrn_standards_number 5
_exptl_absorpt_coefficient_mu 0.592
_exptl_absorpt_correction_T_max 0.795
_exptl_absorpt_correction_T_min 0.737
_exptl_absorpt_correction_type empirical
_exptl_crystal_colour 'very dark red'
_exptl_crystal_density_diffrn 1.247
_exptl_crystal_description plate
_exptl_crystal_F_000 1168
_exptl_crystal_size_max 0.52
_exptl_crystal_size_mid 0.24
_exptl_crystal_size_min 0.14
_refine_diff_density_max .277
_refine_diff_density_min -.366
_refine_diff_density_rms .064
_refine_ls_extinction_method none
_refine_ls_goodness_of_fit_all 1.088
_refine_ls_goodness_of_fit_obs 1.058
_refine_ls_matrix_type full
_refine_ls_number_parameters 324
_refine_ls_number_reflns 5163
_refine_ls_number_restraints 0
_refine_ls_restrained_S_all 1.167
_refine_ls_restrained_S_obs 1.058
_refine_ls_R_factor_all 0.0709
_refine_ls_R_factor_obs 0.0438
_refine_ls_shift/esd_max 0.000
_refine_ls_shift/esd_mean 0.000
_refine_ls_structure_factor_coef Fsqd
_refine_ls_weighting_details 'w=1/[\s^2^(Fo^2^)+(0.0319P)^2^+3.4342P] where P=(Fo^2^+2Fc^2^)/3'
_refine_ls_weighting_scheme calc
_refine_ls_wR_factor_all 0.1152
_refine_ls_wR_factor_obs 0.0900
_reflns_number_observed 3923
_reflns_number_total 5184
_reflns_observed_criterion >2sigma(I)
_cod_data_source_file 901790isup1.cif
_cod_data_source_block vcg58
_cod_depositor_comments
;
The following automatic conversions were performed:

'_refine_ls_weighting_scheme' value 'calc
w=1/[\s^2^(Fo^2^)+(0.0319P)^2^+3.4342P] where P=(Fo^2^+2Fc^2^)/3' was
changed to 'calc'. New tag '_refine_ls_weighting_details' was
created. The value of the new tag was set to
'w=1/[\s^2^(Fo^2^)+(0.0319P)^2^+3.4342P] where P=(Fo^2^+2Fc^2^)/3'.

Automatic conversion script
Id: cif_fix_values 3143 2015-03-26 13:38:13Z robertas 
;
_cod_original_sg_symbol_H-M P2(1)/c
_cod_database_code 7027353

loop_
_symmetry_equiv_pos_as_xyz
'x, y, z'
'-x, y+1/2, -z+1/2'
'-x, -y, -z'
'x, -y-1/2, z-1/2'

loop_
_atom_site_aniso_label
_atom_site_aniso_U_11
_atom_site_aniso_U_22
_atom_site_aniso_U_33
_atom_site_aniso_U_23
_atom_site_aniso_U_13
_atom_site_aniso_U_12
Cr 0.0175(2) 0.0247(3) 0.0176(2) 0.0010(2) 0.0050(2) 0.0020(2)
Cl1 0.0337(4) 0.0257(4) 0.0294(4) -0.0037(3) 0.0112(3) -0.0026(3)
Cl2 0.0234(4) 0.0396(5) 0.0263(4) -0.0023(4) 0.0048(3) -0.0078(4)
N1 0.0229(13) 0.0224(13) 0.0212(13) -0.0035(11) 0.0020(11) 0.0000(11)
C1 0.0188(15) 0.023(2) 0.024(2) 0.0029(13) 0.0028(12) 0.0019(13)
C2 0.027(2) 0.024(2) 0.025(2) 0.0027(14) 0.0065(13) 0.0031(14)
C3 0.031(2) 0.033(2) 0.031(2) -0.006(2) 0.0086(15) 0.004(2)
C4 0.022(2) 0.044(2) 0.040(2) -0.001(2) 0.0087(15) 0.008(2)
C5 0.019(2) 0.038(2) 0.042(2) -0.001(2) 0.0015(15) 0.000(2)
C6 0.022(2) 0.030(2) 0.031(2) 0.0008(14) -0.0015(14) 0.0039(14)
C7 0.029(2) 0.028(2) 0.030(2) -0.0040(14) 0.0085(14) -0.0006(14)
C8 0.046(2) 0.033(2) 0.049(2) -0.001(2) 0.010(2) -0.008(2)
C9 0.037(2) 0.042(2) 0.041(2) -0.014(2) 0.003(2) -0.003(2)
C10 0.022(2) 0.041(2) 0.040(2) -0.015(2) -0.0064(15) 0.006(2)
C11 0.057(3) 0.048(2) 0.041(2) -0.010(2) 0.009(2) -0.014(2)
C12 0.057(3) 0.036(2) 0.042(2) -0.006(2) -0.009(2) 0.000(2)
N2 0.0209(13) 0.0291(14) 0.0197(13) -0.0007(11) 0.0047(10) -0.0035(11)
C13 0.024(2) 0.028(2) 0.0182(15) 0.0002(13) 0.0000(12) -0.0048(14)
C14 0.027(2) 0.028(2) 0.020(2) -0.0020(13) 0.0044(13) -0.0067(14)
C15 0.038(2) 0.038(2) 0.024(2) 0.003(2) 0.0088(15) -0.004(2)
C16 0.043(2) 0.046(2) 0.024(2) 0.009(2) 0.000(2) -0.003(2)
C17 0.029(2) 0.042(2) 0.037(2) 0.010(2) -0.003(2) 0.003(2)
C18 0.023(2) 0.038(2) 0.028(2) 0.0011(15) -0.0002(13) -0.003(2)
C19 0.030(2) 0.032(2) 0.027(2) 0.0049(15) 0.0140(14) 0.003(2)
C20 0.028(2) 0.049(2) 0.044(2) 0.005(2) 0.004(2) 0.001(2)
C21 0.048(2) 0.064(3) 0.040(2) 0.003(2) 0.025(2) 0.012(2)
C22 0.025(2) 0.064(3) 0.029(2) 0.011(2) 0.0045(15) 0.011(2)
C23 0.052(3) 0.065(3) 0.055(3) -0.014(2) 0.016(2) 0.000(2)
C24 0.047(2) 0.051(3) 0.078(3) 0.003(2) 0.034(2) 0.000(2)
N3 0.0251(13) 0.0266(14) 0.0205(13) 0.0009(11) 0.0066(11) -0.0004(12)
C25 0.029(2) 0.042(2) 0.029(2) 0.000(2) 0.0118(15) 0.001(2)
C26 0.040(2) 0.046(2) 0.037(2) -0.009(2) 0.022(2) -0.008(2)
C27 0.066(3) 0.066(3) 0.031(2) 0.000(2) 0.026(2) -0.014(2)
C28 0.081(3) 0.079(3) 0.033(2) 0.027(2) 0.013(2) 0.017(3)
C29 0.051(2) 0.052(2) 0.032(2) 0.013(2) 0.012(2) 0.015(2)

loop_
_atom_site_label
_atom_site_type_symbol
_atom_site_fract_x
_atom_site_fract_y
_atom_site_fract_z
_atom_site_U_iso_or_equiv
_atom_site_thermal_displace_type
_atom_site_occupancy
_atom_site_calc_flag
_atom_site_refinement_flags
Cr Cr 0.32820(4) 0.23355(5) 0.099348(15) 0.01968(13) Uani 1 d .
Cl1 Cl 0.26777(8) 0.00360(9) 0.07005(2) 0.0289(2) Uani 1 d .
Cl2 Cl 0.49074(7) 0.40507(9) 0.11929(2) 0.0297(2) Uani 1 d .
N1 N 0.1909(2) 0.3326(3) 0.09125(8) 0.0223(6) Uani 1 d .
C1 C 0.0757(3) 0.3745(3) 0.10485(9) 0.0221(7) Uani 1 d .
C2 C 0.0762(3) 0.4821(3) 0.13743(9) 0.0248(7) Uani 1 d .
C3 C -0.0420(3) 0.5208(4) 0.14938(10) 0.0313(8) Uani 1 d .
H3 H -0.0447(3) 0.5930(4) 0.17114(10) 0.038 Uiso 1 calc R
C4 C -0.1555(3) 0.4562(4) 0.13018(11) 0.0353(8) Uani 1 d .
H4 H -0.2350(3) 0.4834(4) 0.13910(11) 0.042 Uiso 1 calc R
C5 C -0.1545(3) 0.3526(4) 0.09817(11) 0.0337(8) Uani 1 d .
H5 H -0.2338(3) 0.3096(4) 0.08538(11) 0.040 Uiso 1 calc R
C6 C -0.0403(3) 0.3094(4) 0.08414(10) 0.0280(7) Uani 1 d .
C7 C 0.2021(3) 0.5563(4) 0.15652(10) 0.0285(7) Uani 1 d .
H7 H 0.2716(3) 0.4784(4) 0.15842(10) 0.034 Uiso 1 calc R
C8 C 0.2357(4) 0.6794(4) 0.12671(12) 0.0425(9) Uani 1 d .
H8A H 0.3179(13) 0.7261(20) 0.1385(4) 0.064 Uiso 1 calc R
H8B H 0.1674(13) 0.7557(15) 0.1234(6) 0.064 Uiso 1 calc R
H8C H 0.2432(24) 0.6354(6) 0.0991(3) 0.064 Uiso 1 calc R
C9 C 0.2003(4) 0.6189(4) 0.20117(11) 0.0400(9) Uani 1 d .
H9A H 0.1426(19) 0.7061(17) 0.19966(14) 0.060 Uiso 1 calc R
H9B H 0.2879(6) 0.6494(26) 0.2134(3) 0.060 Uiso 1 calc R
H9C H 0.1694(22) 0.5411(10) 0.2189(2) 0.060 Uiso 1 calc R
C10 C -0.0409(3) 0.2009(4) 0.04728(11) 0.0354(8) Uani 1 d .
H10 H 0.0506(3) 0.1702(4) 0.04645(11) 0.043 Uiso 1 calc R
C11 C -0.0891(4) 0.2815(5) 0.00549(12) 0.0486(10) Uani 1 d .
H11A H -0.0831(25) 0.2133(11) -0.01822(13) 0.073 Uiso 1 calc R
H11B H -0.0358(17) 0.3707(18) 0.0029(4) 0.073 Uiso 1 calc R
H11C H -0.1793(9) 0.3121(27) 0.0051(4) 0.073 Uiso 1 calc R
C12 C -0.1176(4) 0.0588(4) 0.05202(12) 0.0467(10) Uani 1 d .
H12A H -0.1115(21) -0.0083(13) 0.0281(4) 0.070 Uiso 1 calc R
H12B H -0.2083(6) 0.0848(5) 0.0526(8) 0.070 Uiso 1 calc R
H12C H -0.0826(16) 0.0081(16) 0.0784(4) 0.070 Uiso 1 calc R
N2 N 0.3484(2) 0.1529(3) 0.14710(8) 0.0231(6) Uani 1 d .
C13 C 0.3749(3) 0.0749(4) 0.18374(9) 0.0236(7) Uani 1 d .
C14 C 0.2858(3) 0.0804(4) 0.21353(9) 0.0247(7) Uani 1 d .
C15 C 0.3192(3) 0.0069(4) 0.25179(10) 0.0330(8) Uani 1 d .
H15 H 0.2620(3) 0.0100(4) 0.27227(10) 0.040 Uiso 1 calc R
C16 C 0.4346(3) -0.0711(4) 0.26067(11) 0.0382(9) Uani 1 d .
H16 H 0.4570(3) -0.1173(4) 0.28754(11) 0.046 Uiso 1 calc R
C17 C 0.5178(3) -0.0825(4) 0.23088(11) 0.0368(8) Uani 1 d .
H17 H 0.5948(3) -0.1397(4) 0.23723(11) 0.044 Uiso 1 calc R
C18 C 0.4904(3) -0.0115(4) 0.19181(10) 0.0297(7) Uani 1 d .
C19 C 0.1578(3) 0.1593(4) 0.20133(10) 0.0287(7) Uani 1 d .
H19 H 0.1751(3) 0.2532(4) 0.18594(10) 0.034 Uiso 1 calc R
C20 C 0.0672(3) 0.0620(4) 0.17055(12) 0.0403(9) Uani 1 d .
H20A H -0.0109(11) 0.1193(11) 0.1600(6) 0.060 Uiso 1 calc R
H20B H 0.0435(19) -0.0283(14) 0.1852(2) 0.060 Uiso 1 calc R
H20C H 0.1111(9) 0.0328(24) 0.1467(4) 0.060 Uiso 1 calc R
C21 C 0.0902(4) 0.2058(5) 0.23876(12) 0.0489(11) Uani 1 d .
H21A H 0.0122(14) 0.2633(26) 0.22836(15) 0.073 Uiso 1 calc R
H21B H 0.1488(10) 0.2680(25) 0.2583(4) 0.073 Uiso 1 calc R
H21C H 0.0666(22) 0.1157(5) 0.2535(5) 0.073 Uiso 1 calc R
C22 C 0.5823(3) -0.0243(5) 0.15908(11) 0.0392(9) Uani 1 d .
H22 H 0.5343(3) 0.0092(5) 0.13127(11) 0.047 Uiso 1 calc R
C23 C 0.6281(4) -0.1846(5) 0.15357(14) 0.0566(12) Uani 1 d .
H23A H 0.6795(24) -0.1880(8) 0.1303(6) 0.085 Uiso 1 calc R
H23B H 0.5531(4) -0.2510(7) 0.1471(9) 0.085 Uiso 1 calc R
H23C H 0.6812(23) -0.2179(13) 0.1798(3) 0.085 Uiso 1 calc R
C24 C 0.6970(4) 0.0811(5) 0.17031(15) 0.0561(12) Uani 1 d .
H24A H 0.7552(15) 0.0718(25) 0.1491(5) 0.084 Uiso 1 calc R
H24B H 0.7434(17) 0.0544(21) 0.1982(4) 0.084 Uiso 1 calc R
H24C H 0.6660(4) 0.1850(6) 0.1709(9) 0.084 Uiso 1 calc R
N3 N 0.3892(2) 0.2656(3) 0.03911(8) 0.0238(6) Uani 1 d .
C25 C 0.4938(3) 0.1927(4) 0.03014(11) 0.0323(8) Uani 1 d .
H25 H 0.5384(3) 0.1279(4) 0.05098(11) 0.039 Uiso 1 calc R
C26 C 0.5399(4) 0.2074(4) -0.00803(11) 0.0391(9) Uani 1 d .
H26 H 0.6141(4) 0.1531(4) -0.01328(11) 0.047 Uiso 1 calc R
C27 C 0.4773(4) 0.3010(5) -0.03797(12) 0.0524(11) Uani 1 d .
H27 H 0.5071(4) 0.3137(5) -0.06442(12) 0.063 Uiso 1 calc R
C28 C 0.3703(5) 0.3765(6) -0.02911(13) 0.0637(13) Uani 1 d .
H28 H 0.3249(5) 0.4426(6) -0.04943(13) 0.076 Uiso 1 calc R
C29 C 0.3287(4) 0.3556(5) 0.00979(11) 0.0445(10) Uani 1 d .
H29 H 0.2541(4) 0.4080(5) 0.01553(11) 0.053 Uiso 1 calc R

loop_
_atom_type_symbol
_atom_type_description
_atom_type_scat_dispersion_real
_atom_type_scat_dispersion_imag
_atom_type_scat_source
C C .0033 .0016 'International Tables Vol C Tables 4.2.6.8 and 6.1.1.4'
H H .0000 .0000 'International Tables Vol C Tables 4.2.6.8 and 6.1.1.4'
N N .0061 .0033 'International Tables Vol C Tables 4.2.6.8 and 6.1.1.4'
Cl Cl .1484 .1585 'International Tables Vol C Tables 4.2.6.8 and 6.1.1.4'
Cr Cr .3209 .6236 'International Tables Vol C Tables 4.2.6.8 and 6.1.1.4'

loop_
_geom_angle_atom_site_label_1
_geom_angle_atom_site_label_2
_geom_angle_atom_site_label_3
_geom_angle
N2 Cr N1 110.99(12)
N2 Cr N3 150.03(11)
N1 Cr N3 98.86(11)
N2 Cr Cl1 88.89(9)
N1 Cr Cl1 103.13(9)
N3 Cr Cl1 81.50(7)
N2 Cr Cl2 92.42(9)
N1 Cr Cl2 106.04(9)
N3 Cr Cl2 81.64(7)
Cl1 Cr Cl2 148.15(4)
C1 N1 Cr 148.9(2)
N1 C1 C2 120.2(3)
N1 C1 C6 117.8(3)
C2 C1 C6 122.0(3)
C3 C2 C1 117.6(3)
C3 C2 C7 122.4(3)
C1 C2 C7 119.9(3)
C4 C3 C2 121.1(3)
C5 C4 C3 120.6(3)
C4 C5 C6 121.6(3)
C5 C6 C1 117.0(3)
C5 C6 C10 121.2(3)
C1 C6 C10 121.7(3)
C2 C7 C8 109.0(3)
C2 C7 C9 113.7(3)
C8 C7 C9 110.8(3)
C12 C10 C6 113.2(3)
C12 C10 C11 111.4(3)
C6 C10 C11 109.9(3)
C13 N2 Cr 172.6(2)
N2 C13 C18 119.6(3)
N2 C13 C14 119.2(3)
C18 C13 C14 121.2(3)
C15 C14 C13 117.9(3)
C15 C14 C19 123.1(3)
C13 C14 C19 119.0(3)
C14 C15 C16 121.1(3)
C17 C16 C15 120.9(3)
C16 C17 C18 121.1(3)
C17 C18 C13 117.7(3)
C17 C18 C22 120.9(3)
C13 C18 C22 121.3(3)
C14 C19 C20 110.2(3)
C14 C19 C21 114.6(3)
C20 C19 C21 110.0(3)
C23 C22 C24 110.7(3)
C23 C22 C18 112.9(3)
C24 C22 C18 110.3(3)
C29 N3 C25 117.6(3)
C29 N3 Cr 123.0(2)
C25 N3 Cr 119.4(2)
N3 C25 C26 123.1(3)
C27 C26 C25 118.9(4)
C26 C27 C28 118.6(3)
C27 C28 C29 119.5(4)
N3 C29 C28 122.4(4)

loop_
_geom_bond_atom_site_label_1
_geom_bond_atom_site_label_2
_geom_bond_distance
Cr N2 1.671(3)
Cr N1 1.673(2)
Cr N3 2.135(2)
Cr Cl1 2.2994(10)
Cr Cl2 2.3042(10)
N1 C1 1.391(4)
C1 C2 1.414(4)
C1 C6 1.418(4)
C2 C3 1.390(4)
C2 C7 1.520(4)
C3 C4 1.380(5)
C4 C5 1.378(5)
C5 C6 1.391(4)
C6 C10 1.522(5)
C7 C8 1.526(5)
C7 C9 1.534(5)
C10 C12 1.517(5)
C10 C11 1.535(5)
N2 C13 1.354(4)
C13 C18 1.424(4)
C13 C14 1.428(4)
C14 C15 1.385(4)
C14 C19 1.512(4)
C15 C16 1.386(5)
C16 C17 1.385(5)
C17 C18 1.391(5)
C18 C22 1.526(5)
C19 C20 1.529(5)
C19 C21 1.533(4)
C22 C23 1.523(6)
C22 C24 1.524(5)
N3 C29 1.322(4)
N3 C25 1.339(4)
C25 C26 1.382(5)
C26 C27 1.362(6)
C27 C28 1.370(6)
C28 C29 1.389(5)
